data_7153258
loop_
_publ_author_name
'Thiverny, Maryse'
'Philouze, Christian'
'Chavant, Pierre Yves'
'Blandin, V\'eronique'

_publ_section_title
;
 MiPNO, a new chiral cyclic nitrone for enantioselective amino acid
 synthesis: the cycloaddition approach.
;
_journal_issue 4
_journal_name_full 'Organic &amp; biomolecular chemistry'
_journal_page_first 864
_journal_page_last 872
_journal_paper_doi 10.1039/b918612c
_journal_volume 8
_journal_year 2010
_chemical_formula_moiety 'C8 H14 N2 O2 '
_chemical_formula_sum 'C8 H14 N2 O2'
_chemical_formula_weight 170.21
_space_group_IT_number 2
_symmetry_cell_setting triclinic
_symmetry_Int_Tables_number 2
_symmetry_space_group_name_Hall '-P 1'
_symmetry_space_group_name_H-M 'P -1'
_cell_angle_alpha 83.78(2)
_cell_angle_beta 86.06(2)
_cell_angle_gamma 84.78(2)
_cell_formula_units_Z 2
_cell_length_a 6.900(2)
_cell_length_b 7.365(2)
_cell_length_c 8.819(2)
_cell_measurement_reflns_used 0
_cell_measurement_temperature 293.0
_cell_measurement_theta_max 0.0
_cell_measurement_theta_min 0.0
_cell_volume 442.9(2)
_computing_cell_refinement 'Bruker-Enraf-Nonius kappaCCD'
_computing_data_collection 'Bruker-Enraf-Nonius kappaCCD'
_computing_data_reduction 'teXsan (MSC, 1992-1997)'
_computing_publication_material 'teXsan (MSC, 1992-1997)'
_computing_structure_refinement 'teXsan (MSC, 1992-1997)'
_computing_structure_solution SIR92
_diffrn_ambient_temperature 293.0
_diffrn_measurement_device_type 'Bruker-Enraf-Nonius kappaCCD'
_diffrn_measurement_method 'phi scans and omega scans'
_diffrn_orient_matrix_UB_11 0.00000
_diffrn_orient_matrix_UB_12 0.00000
_diffrn_orient_matrix_UB_13 0.00000
_diffrn_orient_matrix_UB_21 0.00000
_diffrn_orient_matrix_UB_22 0.00000
_diffrn_orient_matrix_UB_23 0.00000
_diffrn_orient_matrix_UB_31 0.00000
_diffrn_orient_matrix_UB_32 0.00000
_diffrn_orient_matrix_UB_33 0.00000
_diffrn_radiation_detector CCD
_diffrn_radiation_monochromator graphite
_diffrn_radiation_source 'X-ray tube'
_diffrn_radiation_type 'Mo K\a'
_diffrn_radiation_wavelength 0.71073
_diffrn_reflns_av_R_equivalents 0.09075
_diffrn_reflns_av_sigmaI/netI 0.040
_diffrn_reflns_limit_h_max 9
_diffrn_reflns_limit_h_min -9
_diffrn_reflns_limit_k_max 10
_diffrn_reflns_limit_k_min -10
_diffrn_reflns_limit_l_max 11
_diffrn_reflns_limit_l_min -12
_diffrn_reflns_number 9127
_diffrn_reflns_reduction_process 'Lp corrections applied'
_diffrn_reflns_theta_max 29.97
_diffrn_reflns_theta_min 3.44
_diffrn_standards_decay_% 0.00
_diffrn_standards_interval_count 0
_diffrn_standards_number 0
_exptl_absorpt_coefficient_mu 0.093
_exptl_absorpt_correction_type none
_exptl_crystal_colour colorless
_exptl_crystal_density_diffrn 1.276
_exptl_crystal_description block
_exptl_crystal_F_000 184.00
_exptl_crystal_size_max 0.35
_exptl_crystal_size_mid 0.27
_exptl_crystal_size_min 0.12
_refine_diff_density_max 0.35
_refine_diff_density_min -0.28
_refine_ls_extinction_method none
_refine_ls_goodness_of_fit_all 1.935
_refine_ls_goodness_of_fit_ref 1.935
_refine_ls_hydrogen_treatment noref
_refine_ls_matrix_type full
_refine_ls_number_constraints 0
_refine_ls_number_parameters 109
_refine_ls_number_reflns 1930
_refine_ls_number_restraints 0
_refine_ls_R_factor_all 0.0533
_refine_ls_R_factor_gt 0.0533
_refine_ls_shift/su_max 0.0040
_refine_ls_shift/su_mean 0.0010
_refine_ls_structure_factor_coef F
_refine_ls_weighting_details 'w = 1/[\s^2^(Fo) + 0.00090|Fo|^2^]'
_refine_ls_weighting_scheme sigma
_refine_ls_wR_factor_all 0.0867
_refine_ls_wR_factor_ref 0.0867
_reflns_number_gt 1930
_reflns_number_total 2392
_reflns_threshold_expression I>2.00\s(I)
_cod_data_source_file b918612c.txt
_cod_data_source_block Enregistrement2
_cod_original_cell_volume 442.9(5)
_cod_original_sg_symbol_H-M 'P -1 '
_cod_original_formula_sum 'C8 H14 N2 O2 '
_cod_database_code 7153258

loop_
_symmetry_equiv_pos_as_xyz
' +x, +y, +z'
' -x, -y, -z'

loop_
_atom_site_label
_atom_site_fract_x
_atom_site_fract_y
_atom_site_fract_z
_atom_site_U_iso_or_equiv
_atom_site_occupancy
_atom_site_adp_type
_atom_site_calc_flag
O(10) 0.1072(2) 0.2378(2) 0.5055(1) 0.0536(3) 1.000 Uani d
O(11) 0.1938(1) -0.1506(1) 0.9496(1) 0.0416(2) 1.000 Uani d
N(1) 0.1455(1) 0.1675(1) 0.6390(1) 0.0333(2) 1.000 Uani d
N(3) 0.2516(1) 0.1494(1) 0.8781(1) 0.0267(2) 1.000 Uani d
C(2) 0.2222(1) 0.2845(1) 0.7473(1) 0.0248(2) 1.000 Uani d
C(4) 0.1932(2) -0.0155(2) 0.8562(1) 0.0291(2) 1.000 Uani d
C(5) 0.1303(2) 0.0014(2) 0.7004(1) 0.0356(3) 1.000 Uani d
C(6) 0.2921(2) 0.1949(2) 1.0281(1) 0.0369(3) 1.000 Uani d
C(7) 0.4103(2) 0.3587(2) 0.6707(1) 0.0295(2) 1.000 Uani d
C(8) 0.5624(2) 0.2079(2) 0.6302(2) 0.0563(4) 1.000 Uani d
C(8') 0.4977(2) 0.4886(2) 0.7634(2) 0.0473(3) 1.000 Uani d
C(9) 0.0616(2) 0.4334(2) 0.7786(2) 0.0382(3) 1.000 Uani d
H(1) 0.0852 -0.0944 0.6518 0.043 1.000 Uiso c
H(2) 0.2212 0.3075 1.0477 0.044 1.000 Uiso c
H(3) 0.4277 0.2065 1.0315 0.044 1.000 Uiso c
H(4) 0.2540 0.1005 1.1034 0.044 1.000 Uiso c
H(5) 0.3760 0.4270 0.5774 0.035 1.000 Uiso c
H(6) 0.6741 0.2605 0.5811 0.068 1.000 Uiso c
H(7) 0.5983 0.1340 0.7206 0.068 1.000 Uiso c
H(8) 0.5106 0.1345 0.5632 0.068 1.000 Uiso c
H(9) 0.5534 0.4215 0.8502 0.057 1.000 Uiso c
H(10) 0.5960 0.5493 0.7022 0.057 1.000 Uiso c
H(11) 0.3987 0.5767 0.7958 0.057 1.000 Uiso c
H(12) 0.1010 0.5051 0.8525 0.046 1.000 Uiso c
H(13) 0.0375 0.5095 0.6867 0.046 1.000 Uiso c
H(14) -0.0540 0.3785 0.8163 0.046 1.000 Uiso c

loop_
_atom_site_aniso_label
_atom_site_aniso_U_11
_atom_site_aniso_U_22
_atom_site_aniso_U_33
_atom_site_aniso_U_12
_atom_site_aniso_U_13
_atom_site_aniso_U_23
O(10) 0.0809(6) 0.0524(6) 0.0327(4) -0.0235(5) -0.0289(4) 0.0039(4)
O(11) 0.0448(4) 0.0332(4) 0.0444(5) -0.0052(4) -0.0027(4) 0.0080(4)
N(1) 0.0429(5) 0.0330(4) 0.0271(4) -0.0119(4) -0.0122(4) -0.0033(4)
N(3) 0.0311(4) 0.0291(4) 0.0208(4) -0.0036(3) -0.0046(3) -0.0035(3)
C(2) 0.0283(4) 0.0250(4) 0.0225(4) -0.0050(3) -0.0057(3) -0.0039(4)
C(4) 0.0278(4) 0.0289(5) 0.0305(5) -0.0027(4) -0.0015(4) -0.0029(4)
C(5) 0.0445(6) 0.0315(5) 0.0338(5) -0.0110(4) -0.0077(4) -0.0065(4)
C(6) 0.0409(5) 0.0476(6) 0.0239(5) -0.0046(5) -0.0087(4) -0.0058(5)
C(7) 0.0336(5) 0.0303(5) 0.0261(5) -0.0080(4) -0.0006(4) -0.0052(4)
C(8) 0.0463(7) 0.0472(7) 0.074(1) -0.0056(6) 0.0241(7) -0.0178(7)
C(8') 0.0436(6) 0.0542(7) 0.0497(7) -0.0221(5) 0.0027(5) -0.0193(6)
C(9) 0.0329(5) 0.0327(5) 0.0474(7) 0.0031(4) -0.0033(5) -0.0011(5)

loop_
_atom_type_symbol
_atom_type_oxidation_number
_atom_type_number_in_cell
_atom_type_scat_dispersion_real
_atom_type_scat_dispersion_imag
_atom_type_scat_source
C 0 16 0.002 0.002
;International Tables for Crystallography
(1992, Vol. C, Tables 4.2.6.8 and 6.1.1.1)
;
H 0 28 0.000 0.000
;International Tables for Crystallography
(1992, Vol. C, Table 6.1.1.2)
;
N 0 4 0.004 0.003
;International Tables for Crystallography
(1992, Vol. C, Tables 4.2.6.8 and 6.1.1.1)
;
O 0 4 0.008 0.006
;International Tables for Crystallography
(1992, Vol. C, Tables 4.2.6.8 and 6.1.1.1)
;

loop_
_geom_angle_atom_site_label_1
_geom_angle_atom_site_label_2
_geom_angle_atom_site_label_3
_geom_angle
_geom_angle_publ_flag
O10 N1 C2 119.12(9) yes
O10 N1 C5 129.1(1) yes
C2 N1 C5 111.80(9) yes
C2 N3 C4 112.57(9) yes
C2 N3 C6 123.7(1) yes
C4 N3 C6 122.0(1) yes
N1 C2 N3 99.97(8) yes
N1 C2 C7 107.45(8) yes
N1 C2 C9 106.91(9) yes
N3 C2 C7 114.64(8) yes
N3 C2 C9 112.76(9) yes
C7 C2 C9 113.71(9) yes
O11 C4 N3 126.2(1) yes
O11 C4 C5 127.5(1) yes
N3 C4 C5 106.4(1) yes
N1 C5 C4 109.2(1) yes
N1 C5 H1 125.4 no
C4 C5 H1 125.4 no
N3 C6 H2 109.5 no
N3 C6 H3 109.5 no
N3 C6 H4 109.5 no
H2 C6 H3 109.5 no
H2 C6 H4 109.5 no
H3 C6 H4 109.5 no
C2 C7 C8 112.7(1) yes
C2 C7 C8' 113.27(9) yes
C2 C7 H5 106.8 no
C8 C7 C8' 110.0(1) yes
C8 C7 H5 106.8 no
C8' C7 H5 106.8 no
C7 C8 H6 109.5 no
C7 C8 H7 109.5 no
C7 C8 H8 109.5 no
H6 C8 H7 109.5 no
H6 C8 H8 109.5 no
H7 C8 H8 109.5 no
C7 C8' H9 109.5 no
C7 C8' H10 109.5 no
C7 C8' H11 109.5 no
H9 C8' H10 109.5 no
H9 C8' H11 109.5 no
H10 C8' H11 109.5 no
C2 C9 H12 109.5 no
C2 C9 H13 109.5 no
C2 C9 H14 109.5 no
H12 C9 H13 109.5 no
H12 C9 H14 109.5 no
H13 C9 H14 109.5 no

loop_
_geom_bond_atom_site_label_1
_geom_bond_atom_site_label_2
_geom_bond_distance
_geom_bond_publ_flag
O10 N1 1.269(1) yes
O11 C4 1.221(1) yes
N1 C2 1.505(1) yes
N1 C5 1.293(2) yes
N3 C2 1.452(1) yes
N3 C4 1.350(2) yes
N3 C6 1.451(1) yes
C2 C7 1.539(2) yes
C2 C9 1.519(2) yes
C4 C5 1.458(2) yes
C5 H1 0.95 no
C6 H2 0.95 no
C6 H3 0.95 no
C6 H4 0.95 no
C7 C8 1.512(2) yes
C7 C8' 1.513(2) yes
C7 H5 0.95 no
C8 H6 0.95 no
C8 H7 0.95 no
C8 H8 0.95 no
C8' H9 0.95 no
C8' H10 0.95 no
C8' H11 0.95 no
C9 H12 0.95 no
C9 H13 0.95 no
C9 H14 0.95 no

loop_
_geom_contact_atom_site_label_1
_geom_contact_atom_site_label_2
_geom_contact_distance
_geom_contact_site_symmetry_2
_geom_contact_publ_flag
O10 C5 3.273(2) 2_556 no
O10 C9 3.475(2) 2_566 no
O11 C4 3.285(1) 2_557 no
O11 N3 3.333(1) 2_557 no
O11 C6 3.388(2) 2_557 no
O11 O11 3.447(2) 2_557 no
O11 C9 3.492(2) 2_557 no
O11 C6 3.550(2) 2_657 no
C4 C4 3.561(2) 2_557 no
C6 C8' 3.581(2) 2_667 no
